data_1509579
loop_
_publ_author_name
'Muecke, A.'
'Seeliger, E.'

_publ_section_title
;
 Para-Schachnerite, Ag1.2 Hg.8, und Schachnerit, Ag1.1 Hg.9, vom Landsberg
 bei Obermoschel, Pfalz
;
_journal_name_full
;
Neues Jahrbuch fuer Mineralogie. Abhandlungen (Band-Nr) (1950-)
;
_journal_page_first 1
_journal_page_last 18
_journal_volume 117
_journal_year 1972
_chemical_formula_sum 'Ag1.1 Hg0.9'
_space_group_IT_number 194
_symmetry_space_group_name_Hall '-P 6c 2c'
_symmetry_space_group_name_H-M 'P 63/m m c'
_cell_angle_alpha 90
_cell_angle_beta 90
_cell_angle_gamma 120
_cell_formula_units_Z 1
_cell_length_a 2.978
_cell_length_b 2.978
_cell_length_c 4.843
_cell_volume 37.196
_citation_journal_id_ASTM NJMIAK
_cod_data_source_file silver1-2_578.cif
_cod_data_source_block Ag1.1Hg0.9
_cod_original_cell_volume 37.19585
_cod_database_code 1509579

loop_
_symmetry_equiv_pos_as_xyz
x,y,z
x-y,x,z+1/2
-y,x-y,z
-x,-y,z+1/2
-x+y,-x,z
y,-x+y,z+1/2
-y,-x,-z+1/2
x-y,-y,-z
x,x-y,-z+1/2
y,x,-z
-x+y,y,-z+1/2
-x,-x+y,-z
-x,-y,-z
-x+y,-x,-z-1/2
y,-x+y,-z
x,y,-z-1/2
x-y,x,-z
-y,x-y,-z-1/2
y,x,z-1/2
-x+y,y,z
-x,-x+y,z-1/2
-y,-x,z
x-y,-y,z-1/2
x,x-y,z

loop_
_atom_site_label
_atom_site_type_symbol
_atom_site_fract_x
_atom_site_fract_y
_atom_site_fract_z
_atom_site_occupancy
_atom_site_U_iso_or_equiv
Hg1 Hg 0.3333 0.6667 0.25 0.45 0.0
Ag1 Ag 0.3333 0.6667 0.25 0.55 0.0
